data_7210494
loop_
_publ_author_name
'Wu, Jing-Yun'
'Huang, Sheng-Ming'

_publ_section_title
;
 Homochiral transition-metal camphorate coordination architectures
 containing "piperazine--pyridine" ligands
;
_journal_issue 6
_journal_name_full CrystEngComm
_journal_page_first 2062
_journal_page_last 2070
_journal_paper_doi 10.1039/c0ce00552e
_journal_volume 13
_journal_year 2011
_chemical_formula_sum 'C34 H47 Co2 N4 O9.5'
_chemical_formula_weight 781.62
_chemical_name_systematic
;
?
;
_space_group_IT_number 4
_symmetry_cell_setting monoclinic
_symmetry_space_group_name_Hall 'P 2yb'
_symmetry_space_group_name_H-M 'P 1 21 1'
_atom_sites_solution_hydrogens geom
_atom_sites_solution_primary direct
_atom_sites_solution_secondary difmap
_audit_creation_method SHELXL-97
_cell_angle_alpha 90.00
_cell_angle_beta 112.40(3)
_cell_angle_gamma 90.00
_cell_formula_units_Z 2
_cell_length_a 10.568(2)
_cell_length_b 13.363(3)
_cell_length_c 13.111(3)
_cell_measurement_reflns_used 4857
_cell_measurement_temperature 296(2)
_cell_measurement_theta_max 25.05
_cell_measurement_theta_min 3.21
_cell_volume 1711.8(7)
_computing_cell_refinement 'Bruker SAINT'
_computing_data_collection 'Bruker SMART'
_computing_data_reduction 'Bruker SAINT'
_computing_structure_refinement 'SHELXL-97 (Sheldrick, 1997)'
_computing_structure_solution 'SHELXS-97 (Sheldrick, 1990)'
_diffrn_ambient_temperature 296(2)
_diffrn_measured_fraction_theta_full 0.994
_diffrn_measured_fraction_theta_max 0.994
_diffrn_measurement_device_type 'CCD area detector'
_diffrn_measurement_method 'phi and omega scans'
_diffrn_radiation_monochromator graphite
_diffrn_radiation_source 'fine-focus sealed tube'
_diffrn_radiation_type MoK\a
_diffrn_radiation_wavelength 0.71073
_diffrn_reflns_av_R_equivalents 0.0229
_diffrn_reflns_av_sigmaI/netI 0.0387
_diffrn_reflns_limit_h_max 12
_diffrn_reflns_limit_h_min -12
_diffrn_reflns_limit_k_max 13
_diffrn_reflns_limit_k_min -15
_diffrn_reflns_limit_l_max 15
_diffrn_reflns_limit_l_min -15
_diffrn_reflns_number 11006
_diffrn_reflns_theta_full 25.05
_diffrn_reflns_theta_max 25.05
_diffrn_reflns_theta_min 1.68
_exptl_absorpt_coefficient_mu 1.031
_exptl_absorpt_correction_T_max 0.7452
_exptl_absorpt_correction_T_min 0.6685
_exptl_absorpt_correction_type multi-scan
_exptl_absorpt_process_details 'Bruker SADABS, 1996'
_exptl_crystal_colour blue
_exptl_crystal_density_diffrn 1.516
_exptl_crystal_density_method 'not measured'
_exptl_crystal_description prism
_exptl_crystal_F_000 818
_exptl_crystal_size_max 0.10
_exptl_crystal_size_mid 0.10
_exptl_crystal_size_min 0.05
_refine_diff_density_max 0.451
_refine_diff_density_min -0.551
_refine_diff_density_rms 0.146
_refine_ls_abs_structure_details 'Flack H D (1983), Acta Cryst. A39, 876-881'
_refine_ls_abs_structure_Flack 0.02(2)
_refine_ls_extinction_method none
_refine_ls_goodness_of_fit_ref 1.122
_refine_ls_hydrogen_treatment constr
_refine_ls_matrix_type full
_refine_ls_number_parameters 457
_refine_ls_number_reflns 5105
_refine_ls_number_restraints 1
_refine_ls_restrained_S_all 1.122
_refine_ls_R_factor_all 0.0440
_refine_ls_R_factor_gt 0.0355
_refine_ls_shift/su_max 0.000
_refine_ls_shift/su_mean 0.000
_refine_ls_structure_factor_coef Fsqd
_refine_ls_weighting_details 'calc w=1/[\s^2^(Fo^2^)+(0.0573P)^2^+0.5477P] where P=(Fo^2^+2Fc^2^)/3'
_refine_ls_weighting_scheme calc
_refine_ls_wR_factor_gt 0.0913
_refine_ls_wR_factor_ref 0.1054
_reflns_number_gt 4456
_reflns_number_total 5105
_reflns_threshold_expression >2sigma(I)
_cod_data_source_file c0ce00552e.txt
_cod_data_source_block cpd1
_cod_depositor_comments
;
The following automatic conversions were performed:

'_symmetry_cell_setting' value 'Monoclinic' changed to 'monoclinic'
according to the built-in table from CIF Core dictionary named
'cif_core.dic' version 2.4.1 from 2010-06-29.

Automatic conversion script
Id: cif_fix_values 1891 2012-01-12 08:04:46Z andrius 
;
_cod_original_cell_volume 1711.8(6)
_cod_original_sg_symbol_H-M P2(1)
_cod_original_formula_sum 'C34 H47 Co2 N4 O9.50'
_cod_database_code 7210494

loop_
_symmetry_equiv_pos_as_xyz
'x, y, z'
'-x, y+1/2, -z'

loop_
_atom_site_label
_atom_site_type_symbol
_atom_site_fract_x
_atom_site_fract_y
_atom_site_fract_z
_atom_site_U_iso_or_equiv
_atom_site_adp_type
_atom_site_occupancy
_atom_site_symmetry_multiplicity
_atom_site_calc_flag
_atom_site_refinement_flags
Co1 Co 0.35946(6) 0.09851(4) 0.19068(5) 0.0193(2) Uani 1 1 d .
Co2 Co 0.64647(6) 0.05874(4) 0.31701(5) 0.0199(2) Uani 1 1 d .
O1 O 0.7410(4) 0.4754(3) -0.1015(3) 0.0244(9) Uani 1 1 d .
O2 O 0.5220(3) 0.4543(3) -0.1983(3) 0.0206(9) Uani 1 1 d .
O3 O 0.4291(3) 0.1493(3) 0.0767(3) 0.0222(9) Uani 1 1 d .
O4 O 0.6487(3) 0.1090(3) 0.1734(2) 0.0218(9) Uani 1 1 d .
O5 O 0.3563(3) 0.0459(3) 0.3347(3) 0.0215(9) Uani 1 1 d .
O6 O 0.5760(4) 0.0106(3) 0.4299(3) 0.0229(9) Uani 1 1 d .
O7 O 0.2559(4) -0.3120(3) 0.6022(3) 0.0253(9) Uani 1 1 d .
O8 O 0.4772(4) -0.3011(3) 0.6933(3) 0.0227(9) Uani 1 1 d .
N1 N 0.0444(5) 0.4813(4) 0.2312(3) 0.0240(11) Uani 1 1 d .
N2 N -0.0540(5) 0.6695(4) 0.2757(3) 0.0230(11) Uani 1 1 d .
N3 N 0.2229(4) 0.2139(4) 0.1802(3) 0.0217(11) Uani 1 1 d .
N4 N -0.2226(4) 0.9417(4) 0.3247(3) 0.0205(11) Uani 1 1 d .
C1 C 0.6509(5) 0.3084(5) -0.1047(4) 0.0208(12) Uani 1 1 d .
C2 C 0.6310(6) 0.2926(5) 0.0072(4) 0.0260(13) Uani 1 1 d .
C3 C 0.5957(5) 0.1793(5) -0.0025(4) 0.0224(13) Uani 1 1 d .
H3 H 0.6769 0.1416 0.0012 0.027 Uiso 1 1 calc R
C4 C 0.4873(6) 0.1698(5) -0.1187(4) 0.0350(15) Uani 1 1 d .
H4A H 0.3975 0.1875 -0.1203 0.042 Uiso 1 1 calc R
H4B H 0.4841 0.1022 -0.1465 0.042 Uiso 1 1 calc R
C5 C 0.5346(6) 0.2448(5) -0.1869(5) 0.0345(15) Uani 1 1 d .
H5A H 0.5674 0.2091 -0.2364 0.041 Uiso 1 1 calc R
H5B H 0.4590 0.2873 -0.2305 0.041 Uiso 1 1 calc R
C6 C 0.6364(6) 0.4189(5) -0.1370(4) 0.0218(13) Uani 1 1 d .
C7 C 0.5544(6) 0.1443(5) 0.0886(4) 0.0218(13) Uani 1 1 d .
C8 C 0.7906(5) 0.2722(4) -0.0988(5) 0.0417(14) Uani 1 1 d .
H8A H 0.7945 0.2765 -0.1706 0.062 Uiso 1 1 calc R
H8B H 0.8040 0.2040 -0.0740 0.062 Uiso 1 1 calc R
H8C H 0.8611 0.3133 -0.0481 0.062 Uiso 1 1 calc R
C9 C 0.7622(5) 0.3122(5) 0.1084(4) 0.0424(16) Uani 1 1 d .
H9A H 0.7948 0.3785 0.1041 0.064 Uiso 1 1 calc R
H9B H 0.8308 0.2642 0.1103 0.064 Uiso 1 1 calc R
H9C H 0.7433 0.3061 0.1741 0.064 Uiso 1 1 calc R
C10 C 0.5201(6) 0.3565(5) 0.0131(5) 0.0319(14) Uani 1 1 d .
H10A H 0.5004 0.3380 0.0763 0.048 Uiso 1 1 calc R
H10B H 0.4395 0.3479 -0.0526 0.048 Uiso 1 1 calc R
H10C H 0.5482 0.4253 0.0196 0.048 Uiso 1 1 calc R
C11 C 0.4175(5) -0.0155(5) 0.5177(4) 0.0209(13) Uani 1 1 d .
C12 C 0.3536(5) -0.1225(5) 0.4998(4) 0.0224(13) Uani 1 1 d .
C13 C 0.3604(5) -0.1495(5) 0.6183(4) 0.0211(13) Uani 1 1 d .
H13 H 0.2782 -0.1226 0.6259 0.025 Uiso 1 1 calc R
C14 C 0.4866(6) -0.0910(5) 0.6990(4) 0.0262(14) Uani 1 1 d .
H14A H 0.4600 -0.0494 0.7481 0.031 Uiso 1 1 calc R
H14B H 0.5569 -0.1373 0.7431 0.031 Uiso 1 1 calc R
C15 C 0.5399(6) -0.0262(5) 0.6277(4) 0.0288(14) Uani 1 1 d .
H15A H 0.6161 -0.0585 0.6170 0.035 Uiso 1 1 calc R
H15B H 0.5695 0.0387 0.6615 0.035 Uiso 1 1 calc R
C16 C 0.4539(5) 0.0167(5) 0.4193(4) 0.0203(12) Uani 1 1 d .
C17 C 0.3645(6) -0.2605(5) 0.6391(4) 0.0208(13) Uani 1 1 d .
C18 C 0.3219(5) 0.0654(4) 0.5339(4) 0.0337(12) Uani 1 1 d .
H18A H 0.3012 0.0489 0.5971 0.051 Uiso 1 1 calc R
H18B H 0.2386 0.0681 0.4695 0.051 Uiso 1 1 calc R
H18C H 0.3665 0.1294 0.5450 0.051 Uiso 1 1 calc R
C19 C 0.2048(5) -0.1278(5) 0.4160(4) 0.0414(16) Uani 1 1 d .
H19A H 0.2006 -0.1052 0.3453 0.062 Uiso 1 1 calc R
H19B H 0.1480 -0.0859 0.4404 0.062 Uiso 1 1 calc R
H19C H 0.1728 -0.1956 0.4100 0.062 Uiso 1 1 calc R
C20 C 0.4399(6) -0.1968(5) 0.4631(4) 0.0294(14) Uani 1 1 d .
H20A H 0.4011 -0.2626 0.4566 0.044 Uiso 1 1 calc R
H20B H 0.5320 -0.1977 0.5168 0.044 Uiso 1 1 calc R
H20C H 0.4402 -0.1764 0.3930 0.044 Uiso 1 1 calc R
C21 C 0.0479(7) 0.5044(5) 0.3402(5) 0.0393(17) Uani 1 1 d .
H21A H 0.1381 0.5292 0.3856 0.047 Uiso 1 1 calc R
H21B H 0.0321 0.4436 0.3740 0.047 Uiso 1 1 calc R
C22 C -0.0563(6) 0.5802(5) 0.3373(5) 0.0376(17) Uani 1 1 d .
H22A H -0.1463 0.5500 0.3049 0.045 Uiso 1 1 calc R
H22B H -0.0416 0.5991 0.4123 0.045 Uiso 1 1 calc R
C23 C -0.0587(6) 0.6434(5) 0.1657(4) 0.0313(14) Uani 1 1 d .
H23A H -0.0481 0.7037 0.1286 0.038 Uiso 1 1 calc R
H23B H -0.1475 0.6148 0.1226 0.038 Uiso 1 1 calc R
C24 C 0.0515(6) 0.5699(6) 0.1706(5) 0.0402(18) Uani 1 1 d .
H24A H 0.0410 0.5513 0.0962 0.048 Uiso 1 1 calc R
H24B H 0.1405 0.6010 0.2059 0.048 Uiso 1 1 calc R
C25 C 0.1766(5) 0.2257(5) 0.2623(4) 0.0255(14) Uani 1 1 d .
H25 H 0.1844 0.1713 0.3086 0.031 Uiso 1 1 calc R
C26 C 0.1193(5) 0.3110(5) 0.2831(5) 0.0249(13) Uani 1 1 d .
H26 H 0.0928 0.3142 0.3430 0.030 Uiso 1 1 calc R
C27 C 0.1012(5) 0.3934(5) 0.2130(4) 0.0215(13) Uani 1 1 d .
C28 C 0.1458(5) 0.3810(5) 0.1265(4) 0.0221(13) Uani 1 1 d .
H28 H 0.1364 0.4333 0.0774 0.026 Uiso 1 1 calc R
C29 C 0.2032(5) 0.2930(5) 0.1132(4) 0.0245(14) Uani 1 1 d .
H29 H 0.2304 0.2876 0.0538 0.029 Uiso 1 1 calc R
C30 C -0.1754(5) 0.9294(5) 0.2441(4) 0.0257(14) Uani 1 1 d .
H30 H -0.1813 0.9833 0.1976 0.031 Uiso 1 1 calc R
C31 C -0.1196(6) 0.8431(5) 0.2266(4) 0.0272(14) Uani 1 1 d .
H31 H -0.0873 0.8402 0.1699 0.033 Uiso 1 1 calc R
C32 C -0.1091(5) 0.7575(5) 0.2921(4) 0.0197(13) Uani 1 1 d .
C33 C -0.1541(5) 0.7716(5) 0.3793(4) 0.0221(13) Uani 1 1 d .
H33 H -0.1458 0.7202 0.4292 0.027 Uiso 1 1 calc R
C34 C -0.2104(5) 0.8617(4) 0.3903(4) 0.0196(13) Uani 1 1 d .
H34 H -0.2423 0.8678 0.4470 0.023 Uiso 1 1 calc R
O9 O -0.0037(5) 0.0202(5) 0.0997(4) 0.0706(18) Uani 1 1 d .
H101 H -0.0448 0.0485 0.1411 0.106 Uiso 1 1 d R
H102 H 0.0709 0.0474 0.1021 0.106 Uiso 1 1 d R
O10 O 0.9885(7) 0.1418(7) 0.3914(6) 0.0303(19) Uani 0.50 1 d P
H103 H 0.9272 0.1726 0.4066 0.045 Uiso 0.50 1 d PR
H104 H 0.9515 0.0913 0.3476 0.045 Uiso 0.50 1 d PR

loop_
_atom_site_aniso_label
_atom_site_aniso_U_11
_atom_site_aniso_U_22
_atom_site_aniso_U_33
_atom_site_aniso_U_23
_atom_site_aniso_U_13
_atom_site_aniso_U_12
Co1 0.0270(4) 0.0118(5) 0.0213(3) 0.0013(3) 0.0117(3) 0.0034(3)
Co2 0.0274(4) 0.0143(5) 0.0219(3) 0.0019(3) 0.0138(3) 0.0048(3)
O1 0.026(2) 0.019(2) 0.0284(19) 0.0011(18) 0.0112(16) -0.0016(18)
O2 0.024(2) 0.014(2) 0.0239(19) 0.0051(17) 0.0099(16) 0.0034(17)
O3 0.029(2) 0.016(2) 0.0251(18) 0.0000(17) 0.0142(15) 0.0024(19)
O4 0.0282(18) 0.014(2) 0.0267(16) 0.0042(19) 0.0146(15) 0.005(2)
O5 0.0295(19) 0.017(2) 0.0223(16) 0.0045(18) 0.0149(15) 0.003(2)
O6 0.029(2) 0.018(2) 0.0270(18) 0.0040(17) 0.0166(16) 0.0050(19)
O7 0.028(2) 0.020(2) 0.0280(19) 0.0029(18) 0.0105(16) -0.0021(19)
O8 0.031(2) 0.016(2) 0.0234(19) 0.0000(18) 0.0137(17) -0.0059(19)
N1 0.028(2) 0.020(3) 0.029(2) 0.005(2) 0.016(2) 0.005(2)
N2 0.035(3) 0.014(3) 0.025(2) 0.0025(19) 0.0172(19) 0.007(2)
N3 0.023(2) 0.018(3) 0.022(2) 0.000(2) 0.0073(19) 0.003(2)
N4 0.022(2) 0.016(3) 0.024(2) 0.002(2) 0.0099(18) 0.002(2)
C1 0.028(3) 0.016(3) 0.021(2) 0.002(2) 0.012(2) 0.003(2)
C2 0.036(3) 0.017(3) 0.028(3) 0.003(2) 0.016(2) -0.005(2)
C3 0.033(3) 0.014(3) 0.027(3) 0.002(2) 0.019(2) 0.002(2)
C4 0.055(4) 0.021(4) 0.032(3) -0.003(3) 0.021(3) -0.011(3)
C5 0.055(4) 0.024(4) 0.029(3) 0.007(3) 0.021(3) 0.003(3)
C6 0.030(3) 0.019(4) 0.022(3) 0.000(3) 0.016(2) -0.003(3)
C7 0.042(3) 0.005(3) 0.024(3) 0.002(2) 0.018(2) 0.004(3)
C8 0.042(3) 0.026(3) 0.066(4) 0.011(3) 0.030(3) 0.009(2)
C9 0.041(3) 0.045(4) 0.032(3) 0.005(3) 0.004(2) -0.014(3)
C10 0.049(3) 0.021(3) 0.036(3) -0.004(3) 0.028(3) -0.004(3)
C11 0.027(3) 0.017(3) 0.021(2) 0.006(2) 0.011(2) 0.005(2)
C12 0.028(3) 0.022(3) 0.019(2) 0.002(2) 0.011(2) 0.002(2)
C13 0.029(3) 0.018(3) 0.023(3) 0.003(2) 0.016(2) 0.001(2)
C14 0.043(3) 0.019(3) 0.015(2) -0.006(2) 0.009(2) -0.002(3)
C15 0.039(3) 0.025(4) 0.019(2) -0.004(2) 0.008(2) -0.005(3)
C16 0.030(3) 0.010(3) 0.023(3) -0.004(2) 0.012(2) 0.000(3)
C17 0.031(3) 0.017(3) 0.016(2) 0.001(3) 0.010(2) 0.003(3)
C18 0.058(3) 0.021(3) 0.036(3) 0.007(2) 0.034(2) 0.009(2)
C19 0.035(3) 0.046(4) 0.031(3) 0.009(3) -0.001(2) -0.013(3)
C20 0.056(4) 0.015(3) 0.023(3) 0.001(2) 0.022(2) -0.002(3)
C21 0.070(4) 0.024(4) 0.032(3) 0.004(3) 0.029(3) 0.018(3)
C22 0.065(4) 0.019(5) 0.048(3) 0.009(3) 0.044(3) 0.014(3)
C23 0.047(3) 0.020(3) 0.032(3) 0.008(3) 0.021(3) 0.010(3)
C24 0.063(4) 0.028(5) 0.041(3) 0.008(3) 0.032(3) 0.015(3)
C25 0.034(3) 0.018(4) 0.028(3) 0.004(3) 0.015(2) 0.005(3)
C26 0.033(3) 0.015(3) 0.032(3) 0.003(3) 0.018(2) 0.007(3)
C27 0.020(3) 0.018(4) 0.026(3) -0.003(2) 0.008(2) 0.002(2)
C28 0.025(3) 0.017(3) 0.024(3) 0.008(2) 0.009(2) 0.005(3)
C29 0.026(3) 0.028(4) 0.018(3) -0.003(3) 0.007(2) 0.002(3)
C30 0.028(3) 0.021(4) 0.033(3) 0.006(3) 0.016(2) 0.006(3)
C31 0.032(3) 0.028(4) 0.028(3) 0.004(3) 0.018(2) 0.005(3)
C32 0.017(3) 0.015(3) 0.025(3) 0.002(2) 0.005(2) 0.005(2)
C33 0.026(3) 0.016(3) 0.024(3) 0.000(2) 0.010(2) 0.000(3)
C34 0.018(3) 0.017(4) 0.024(3) -0.001(3) 0.007(2) 0.004(3)
O9 0.050(3) 0.094(5) 0.073(3) -0.014(3) 0.028(3) -0.015(3)
O10 0.023(4) 0.027(5) 0.047(4) -0.021(4) 0.021(3) -0.014(3)

loop_
_atom_type_symbol
_atom_type_description
_atom_type_scat_dispersion_real
_atom_type_scat_dispersion_imag
_atom_type_scat_source
C C 0.0033 0.0016 'International Tables Vol C Tables 4.2.6.8 and 6.1.1.4'
H H 0.0000 0.0000 'International Tables Vol C Tables 4.2.6.8 and 6.1.1.4'
N N 0.0061 0.0033 'International Tables Vol C Tables 4.2.6.8 and 6.1.1.4'
O O 0.0106 0.0060 'International Tables Vol C Tables 4.2.6.8 and 6.1.1.4'
Co Co 0.3494 0.9721 'International Tables Vol C Tables 4.2.6.8 and 6.1.1.4'

loop_
_geom_angle_atom_site_label_1
_geom_angle_atom_site_label_2
_geom_angle_atom_site_label_3
_geom_angle
_geom_angle_site_symmetry_1
_geom_angle_site_symmetry_3
O3 Co1 O5 161.16(14) . .
O3 Co1 O1 95.89(15) . 2_645
O5 Co1 O1 93.64(15) . 2_645
O3 Co1 N3 98.14(18) . .
O5 Co1 N3 93.51(16) . .
O1 Co1 N3 111.07(17) 2_645 .
O3 Co1 O8 84.16(14) . 2_656
O5 Co1 O8 81.85(14) . 2_656
O1 Co1 O8 162.28(15) 2_645 2_656
N3 Co1 O8 86.38(16) . 2_656
O3 Co1 O2 88.12(15) . 2_645
O5 Co1 O2 82.52(15) . 2_645
O1 Co1 O2 60.40(14) 2_645 2_645
N3 Co1 O2 170.10(16) . 2_645
O8 Co1 O2 101.94(13) 2_656 2_645
O3 Co1 C6 93.64(17) . 2_645
O5 Co1 C6 86.43(17) . 2_645
O1 Co1 C6 30.37(16) 2_645 2_645
N3 Co1 C6 140.99(18) . 2_645
O8 Co1 C6 131.92(16) 2_656 2_645
O2 Co1 C6 30.08(15) 2_645 2_645
O3 Co1 Co2 83.53(10) . .
O5 Co1 Co2 77.83(10) . .
O1 Co1 Co2 112.23(11) 2_645 .
N3 Co1 Co2 136.25(12) . .
O8 Co1 Co2 50.10(10) 2_656 .
O2 Co1 Co2 51.84(9) 2_645 .
C6 Co1 Co2 81.87(13) 2_645 .
O6 Co2 O4 160.48(14) . .
O6 Co2 N4 98.74(18) . 1_645
O4 Co2 N4 92.98(16) . 1_645
O6 Co2 O7 98.17(16) . 2_656
O4 Co2 O7 91.09(16) . 2_656
N4 Co2 O7 114.24(17) 1_645 2_656
O6 Co2 O8 86.60(15) . 2_656
O4 Co2 O8 83.10(15) . 2_656
N4 Co2 O8 173.11(16) 1_645 2_656
O7 Co2 O8 60.38(14) 2_656 2_656
O6 Co2 O2 84.06(14) . 2_645
O4 Co2 O2 81.55(14) . 2_645
N4 Co2 O2 84.60(15) 1_645 2_645
O7 Co2 O2 160.23(15) 2_656 2_645
O8 Co2 O2 100.35(13) 2_656 2_645
O6 Co2 C17 94.43(17) . 2_656
O4 Co2 C17 84.87(17) . 2_656
N4 Co2 C17 144.20(18) 1_645 2_656
O7 Co2 C17 30.44(15) 2_656 2_656
O8 Co2 C17 30.03(15) 2_656 2_656
O2 Co2 C17 130.00(16) 2_645 2_656
O6 Co2 Co1 83.00(10) . .
O4 Co2 Co1 77.67(9) . .
N4 Co2 Co1 134.63(12) 1_645 .
O7 Co2 Co1 110.28(11) 2_656 .
O8 Co2 Co1 50.06(10) 2_656 .
O2 Co2 Co1 50.28(10) 2_645 .
C17 Co2 Co1 79.84(13) 2_656 .
C6 O1 Co1 94.5(3) . 2_655
C6 O2 Co1 84.9(3) . 2_655
C6 O2 Co2 162.4(4) . 2_655
Co1 O2 Co2 77.88(13) 2_655 2_655
C7 O3 Co1 123.1(3) . .
C7 O4 Co2 131.4(3) . .
C16 O5 Co1 129.2(3) . .
C16 O6 Co2 123.9(4) . .
C17 O7 Co2 93.1(3) . 2_646
C17 O8 Co1 163.0(4) . 2_646
C17 O8 Co2 85.5(3) . 2_646
Co1 O8 Co2 79.83(14) 2_646 2_646
C27 N1 C24 119.0(4) . .
C27 N1 C21 120.2(5) . .
C24 N1 C21 112.4(5) . .
C32 N2 C22 121.6(4) . .
C32 N2 C23 120.2(5) . .
C22 N2 C23 110.6(5) . .
C29 N3 C25 114.7(5) . .
C29 N3 Co1 124.0(4) . .
C25 N3 Co1 119.2(4) . .
C30 N4 C34 115.6(5) . .
C30 N4 Co2 119.9(4) . 1_465
C34 N4 Co2 122.1(4) . 1_465
C8 C1 C6 108.2(5) . .
C8 C1 C5 110.9(5) . .
C6 C1 C5 111.7(5) . .
C8 C1 C2 112.3(4) . .
C6 C1 C2 110.7(5) . .
C5 C1 C2 102.9(5) . .
C10 C2 C9 109.2(5) . .
C10 C2 C3 113.4(5) . .
C9 C2 C3 110.3(5) . .
C10 C2 C1 111.2(5) . .
C9 C2 C1 112.7(4) . .
C3 C2 C1 99.7(5) . .
C7 C3 C4 115.9(5) . .
C7 C3 C2 112.0(5) . .
C4 C3 C2 103.2(5) . .
C3 C4 C5 103.8(5) . .
C1 C5 C4 107.4(4) . .
O2 C6 O1 120.0(6) . .
O2 C6 C1 120.6(5) . .
O1 C6 C1 119.4(5) . .
O2 C6 Co1 65.0(3) . 2_655
O1 C6 Co1 55.2(3) . 2_655
C1 C6 Co1 173.2(4) . 2_655
O4 C7 O3 124.0(5) . .
O4 C7 C3 116.5(5) . .
O3 C7 C3 119.4(5) . .
C15 C11 C16 115.0(4) . .
C15 C11 C18 107.3(4) . .
C16 C11 C18 107.7(4) . .
C15 C11 C12 102.5(4) . .
C16 C11 C12 111.2(4) . .
C18 C11 C12 113.1(4) . .
C19 C12 C20 108.2(5) . .
C19 C12 C11 114.5(5) . .
C20 C12 C11 111.3(4) . .
C19 C12 C13 110.2(4) . .
C20 C12 C13 110.6(5) . .
C11 C12 C13 102.0(4) . .
C17 C13 C14 114.3(5) . .
C17 C13 C12 113.2(5) . .
C14 C13 C12 105.1(4) . .
C15 C14 C13 106.7(4) . .
C14 C15 C11 104.6(4) . .
O6 C16 O5 125.9(5) . .
O6 C16 C11 117.7(5) . .
O5 C16 C11 116.4(4) . .
O8 C17 O7 120.6(6) . .
O8 C17 C13 119.0(5) . .
O7 C17 C13 120.4(5) . .
O8 C17 Co2 64.5(3) . 2_646
O7 C17 Co2 56.4(3) . 2_646
C13 C17 Co2 173.9(4) . 2_646
N1 C21 C22 112.3(5) . .
N2 C22 C21 114.0(5) . .
N2 C23 C24 112.2(5) . .
N1 C24 C23 110.9(5) . .
N3 C25 C26 125.5(6) . .
C25 C26 C27 119.0(5) . .
N1 C27 C28 123.1(5) . .
N1 C27 C26 121.0(5) . .
C28 C27 C26 115.9(6) . .
C29 C28 C27 120.7(6) . .
N3 C29 C28 124.2(5) . .
N4 C30 C31 123.7(6) . .
C30 C31 C32 121.7(5) . .
N2 C32 C33 122.6(5) . .
N2 C32 C31 122.8(5) . .
C33 C32 C31 114.5(5) . .
C34 C33 C32 119.7(5) . .
N4 C34 C33 124.6(5) . .

loop_
_geom_bond_atom_site_label_1
_geom_bond_atom_site_label_2
_geom_bond_distance
_geom_bond_site_symmetry_2
Co1 O3 2.019(4) .
Co1 O5 2.027(3) .
Co1 O1 2.063(4) 2_645
Co1 N3 2.080(5) .
Co1 O8 2.257(4) 2_656
Co1 O2 2.280(4) 2_645
Co1 C6 2.506(6) 2_645
Co1 Co2 2.8976(12) .
Co2 O6 2.000(3) .
Co2 O4 2.007(3) .
Co2 N4 2.065(5) 1_645
Co2 O7 2.082(4) 2_656
Co2 O8 2.259(4) 2_656
Co2 O2 2.330(4) 2_645
Co2 C17 2.496(6) 2_656
O1 C6 1.271(7) .
O1 Co1 2.063(4) 2_655
O2 C6 1.261(6) .
O2 Co1 2.280(4) 2_655
O2 Co2 2.330(4) 2_655
O3 C7 1.274(6) .
O4 C7 1.268(6) .
O5 C16 1.254(6) .
O6 C16 1.247(6) .
O7 C17 1.266(7) .
O7 Co2 2.082(4) 2_646
O8 C17 1.253(6) .
O8 Co1 2.257(4) 2_646
O8 Co2 2.259(4) 2_646
N1 C27 1.381(8) .
N1 C24 1.445(8) .
N1 C21 1.448(7) .
N2 C32 1.366(7) .
N2 C22 1.446(8) .
N2 C23 1.467(7) .
N3 C29 1.339(7) .
N3 C25 1.351(7) .
N4 C30 1.339(7) .
N4 C34 1.347(7) .
N4 Co2 2.065(5) 1_465
C1 C8 1.528(7) .
C1 C6 1.528(8) .
C1 C5 1.544(9) .
C1 C2 1.573(7) .
C2 C10 1.477(9) .
C2 C9 1.533(7) .
C2 C3 1.553(8) .
C3 C7 1.494(7) .
C3 C4 1.523(7) .
C4 C5 1.547(8) .
C6 Co1 2.506(6) 2_655
C11 C15 1.533(7) .
C11 C16 1.542(7) .
C11 C18 1.549(7) .
C11 C12 1.560(9) .
C12 C19 1.540(7) .
C12 C20 1.544(8) .
C12 C13 1.569(7) .
C13 C17 1.507(8) .
C13 C14 1.560(7) .
C14 C15 1.531(8) .
C17 Co2 2.496(6) 2_646
C21 C22 1.485(8) .
C23 C24 1.506(8) .
C25 C26 1.365(8) .
C26 C27 1.400(8) .
C27 C28 1.394(7) .
C28 C29 1.365(9) .
C30 C31 1.355(9) .
C31 C32 1.409(8) .
C32 C33 1.407(7) .
C33 C34 1.375(8) .
